data_1504389
loop_
_publ_author_name
'Nagase, H.'
'Ogawa, N.'
'Endo, T.'
'Shiro, M.'
'Ueda, H.'
'Sakurai, M.'

_publ_section_title
;
 Crystal structure of an anhydrous form of trehalose: structure of water
 channels of trehalose polymorphism.
;
_journal_issue 30
_journal_name_full 'The journal of physical chemistry. B'
_journal_page_first 9105
_journal_page_last 9111
_journal_paper_doi 10.1021/jp800936z
_journal_volume 112
_journal_year 2008
_chemical_absolute_configuration rm
_chemical_formula_moiety 'C12 H22 O11 '
_chemical_formula_sum 'C12 H22 O11'
_chemical_formula_weight 342.30
_space_group_IT_number 19
_symmetry_cell_setting orthorhombic
_symmetry_Int_Tables_number 19
_symmetry_space_group_name_Hall 'P 2ac 2ab'
_symmetry_space_group_name_H-M 'P 21 21 21'
_cell_angle_alpha 90.0000
_cell_angle_beta 90.0000
_cell_angle_gamma 90.0000
_cell_formula_units_Z 4
_cell_length_a 6.7999(15)
_cell_length_b 11.638(3)
_cell_length_c 18.583(5)
_cell_measurement_reflns_used 3052
_cell_measurement_temperature 93.1
_cell_measurement_theta_max 67.7
_cell_measurement_theta_min 3.8
_cell_volume 1470.6(6)
_computing_cell_refinement 'PROCESS-AUTO (Rigaku, 1998)'
_computing_data_collection 'PROCESS-AUTO (Rigaku, 1998)'
_computing_data_reduction 'CrystalStructure (R/MSC, Rigaku, 2005)'
_computing_molecular_graphics 'ORTEP (Johnson, 1976)'
_computing_publication_material 'CrystalStructure (R/MSC, Rigaku, 2005)'
_computing_structure_refinement 'SHELXL97 (Sheldrick, 1997)'
_computing_structure_solution 'SHELXS97 (Sheldrick, 1997)'
_diffrn_detector_area_resol_mean 10.00
_diffrn_measured_fraction_theta_full 1.000
_diffrn_measured_fraction_theta_max 1.000
_diffrn_measurement_device_type 'Rigaku RAXIS-RAPID'
_diffrn_measurement_method \w
_diffrn_radiation_type 'Cu K\a'
_diffrn_radiation_wavelength 1.54187
_diffrn_reflns_av_R_equivalents 0.196
_diffrn_reflns_limit_h_max 6
_diffrn_reflns_limit_h_min -6
_diffrn_reflns_limit_k_max 11
_diffrn_reflns_limit_k_min -11
_diffrn_reflns_limit_l_max 18
_diffrn_reflns_limit_l_min -18
_diffrn_reflns_number 12386
_diffrn_reflns_theta_full 50.39
_diffrn_reflns_theta_max 50.39
_exptl_absorpt_coefficient_mu 1.212
_exptl_absorpt_correction_T_max 0.964
_exptl_absorpt_correction_T_min 0.605
_exptl_absorpt_correction_type multi-scan
_exptl_absorpt_process_details
;
    Higashi, T. (1995). Program for Absorption Correction.
    Rigaku Corporation, Tokyo, Japan.
;
_exptl_crystal_colour colorless
_exptl_crystal_density_diffrn 1.546
_exptl_crystal_density_method 'not measured'
_exptl_crystal_description platelet
_exptl_crystal_F_000 728.00
_exptl_crystal_size_max 0.40
_exptl_crystal_size_mid 0.30
_exptl_crystal_size_min 0.03
_refine_diff_density_max 0.34
_refine_diff_density_min -0.30
_refine_ls_extinction_method none
_refine_ls_goodness_of_fit_ref 1.240
_refine_ls_hydrogen_treatment constr
_refine_ls_number_parameters 209
_refine_ls_number_reflns 923
_refine_ls_R_factor_gt 0.0954
_refine_ls_shift/su_max 0.0010
_refine_ls_structure_factor_coef Fsqd
_refine_ls_weighting_details 'w = 1/[\s^2^(Fo^2^)+(0.1521P)^2^+0.9476P] where P=(Fo^2^+2Fc^2^)/3'
_refine_ls_weighting_scheme calc
_refine_ls_wR_factor_ref 0.2628
_reflns_number_gt 747
_reflns_number_total 923
_reflns_threshold_expression F^2^>2.0\s(F^2^)
_cod_data_source_file jp800936z-file002.cif
_cod_data_source_block Tre(alpha)
_cod_original_cell_volume 1470.5(6)
_cod_original_formula_sum 'C12 H22 O11 '
_cod_database_code 1504389

loop_
_symmetry_equiv_pos_site_id
_symmetry_equiv_pos_as_xyz
1 +X,+Y,+Z
2 1/2+X,1/2-Y,-Z
3 -X,1/2+Y,1/2-Z
4 1/2-X,-Y,1/2+Z

loop_
_atom_site_label
_atom_site_type_symbol
_atom_site_fract_x
_atom_site_fract_y
_atom_site_fract_z
_atom_site_U_iso_or_equiv
_atom_site_adp_type
_atom_site_occupancy
_atom_site_symmetry_multiplicity
_atom_site_calc_flag
_atom_site_refinement_flags
O1 O 0.6864(14) 0.6230(7) 0.3981(4) 0.079(2) Uani 1.00 1 d .
O2 O 0.4188(13) 0.5815(7) 0.5091(3) 0.078(2) Uani 1.00 1 d .
O2' O 1.0244(13) 0.7514(8) 0.3738(4) 0.086(2) Uani 1.00 1 d .
O3 O 0.6826(13) 0.4785(6) 0.6091(3) 0.076(2) Uani 1.00 1 d .
O3' O 0.8324(14) 0.9595(7) 0.3182(4) 0.082(2) Uani 1.00 1 d .
O4 O 1.0871(12) 0.4499(7) 0.5496(4) 0.077(2) Uani 1.00 1 d .
O4' O 0.4211(12) 0.9339(8) 0.2885(4) 0.081(2) Uani 1.00 1 d .
O5 O 0.7633(13) 0.4267(7) 0.3935(3) 0.078(2) Uani 1.00 1 d .
O5' O 0.5976(12) 0.6384(7) 0.2768(4) 0.076(2) Uani 1.00 1 d .
O6 O 1.0028(12) 0.2407(7) 0.4132(4) 0.087(2) Uani 1.00 1 d .
O6' O 0.4077(14) 0.7188(7) 0.1545(4) 0.086(2) Uani 1.00 1 d .
C1 C 0.620(2) 0.5087(10) 0.4107(6) 0.079(3) Uani 1.00 1 d .
C1' C 0.754(2) 0.6406(11) 0.3262(6) 0.079(3) Uani 1.00 1 d .
C2 C 0.564(2) 0.4976(11) 0.4895(6) 0.076(3) Uani 1.00 1 d .
C2' C 0.864(2) 0.7532(11) 0.3234(6) 0.079(3) Uani 1.00 1 d .
C3 C 0.743(2) 0.5073(10) 0.5377(6) 0.075(3) Uani 1.00 1 d .
C3' C 0.732(2) 0.8542(11) 0.3314(6) 0.079(3) Uani 1.00 1 d .
C4 C 0.9042(19) 0.4258(11) 0.5119(5) 0.071(3) Uani 1.00 1 d .
C4' C 0.569(2) 0.8440(11) 0.2779(6) 0.082(3) Uani 1.00 1 d .
C5 C 0.9454(19) 0.4381(11) 0.4328(6) 0.076(3) Uani 1.00 1 d .
C5' C 0.456(2) 0.7323(9) 0.2812(6) 0.075(3) Uani 1.00 1 d .
C6 C 1.081(2) 0.3507(12) 0.4007(6) 0.084(3) Uani 1.00 1 d .
C6' C 0.315(2) 0.7153(10) 0.2223(5) 0.076(3) Uani 1.00 1 d .
HO2 H 0.3264 0.5491 0.5313 0.094 Uiso 1.00 1 c R
HO3 H 0.7186 0.5304 0.6376 0.091 Uiso 1.00 1 c R
HO4 H 1.0764 0.5121 0.5722 0.093 Uiso 1.00 1 c R
HO6 H 1.0407 0.1957 0.3806 0.105 Uiso 1.00 1 c R
HC1 H 0.5010 0.4943 0.3806 0.095 Uiso 1.00 1 c R
HC2 H 0.5053 0.4197 0.4968 0.092 Uiso 1.00 1 c R
HC3 H 0.7928 0.5881 0.5369 0.090 Uiso 1.00 1 c R
HC4 H 0.8636 0.3448 0.5221 0.086 Uiso 1.00 1 c R
HC5 H 1.0006 0.5165 0.4238 0.091 Uiso 1.00 1 c R
HC61 H 1.0945 0.3642 0.3483 0.101 Uiso 1.00 1 c R
HC62 H 1.2129 0.3570 0.4229 0.101 Uiso 1.00 1 c R
HO2' H 0.9959 0.7921 0.4097 0.103 Uiso 1.00 1 c R
HO3' H 0.9277 0.9656 0.3467 0.099 Uiso 1.00 1 c R
HO4' H 0.4573 0.9943 0.2676 0.097 Uiso 1.00 1 c R
HO6' H 0.3219 0.7188 0.1220 0.103 Uiso 1.00 1 c R
HC1' H 0.8479 0.5774 0.3138 0.094 Uiso 1.00 1 c R
HC2' H 0.9238 0.7586 0.2743 0.095 Uiso 1.00 1 c R
HC3' H 0.6758 0.8552 0.3811 0.094 Uiso 1.00 1 c R
HC4' H 0.6258 0.8524 0.2285 0.098 Uiso 1.00 1 c R
HC5' H 0.3846 0.7276 0.3282 0.090 Uiso 1.00 1 c R
HC61' H 0.2494 0.6400 0.2283 0.091 Uiso 1.00 1 c R
HC62' H 0.2133 0.7758 0.2245 0.091 Uiso 1.00 1 c R

loop_
_atom_site_aniso_label
_atom_site_aniso_U_11
_atom_site_aniso_U_22
_atom_site_aniso_U_33
_atom_site_aniso_U_12
_atom_site_aniso_U_13
_atom_site_aniso_U_23
O1 0.072(5) 0.084(6) 0.082(5) -0.008(5) -0.001(5) 0.003(3)
O2 0.068(5) 0.089(5) 0.078(4) -0.004(5) 0.007(4) 0.002(4)
O2' 0.072(6) 0.093(6) 0.093(5) -0.007(5) -0.009(4) 0.003(4)
O3 0.070(5) 0.086(5) 0.072(4) 0.001(4) -0.002(4) 0.001(3)
O3' 0.072(6) 0.079(5) 0.096(5) -0.008(5) -0.014(4) 0.001(4)
O4 0.064(5) 0.083(5) 0.084(5) 0.009(4) -0.002(4) -0.008(4)
O4' 0.062(5) 0.092(5) 0.089(5) -0.003(5) 0.003(4) -0.007(4)
O5 0.073(6) 0.080(5) 0.081(5) 0.016(5) 0.003(4) -0.004(4)
O5' 0.069(5) 0.082(5) 0.077(5) -0.005(5) -0.009(5) -0.006(4)
O6 0.081(6) 0.080(5) 0.101(5) -0.002(5) 0.001(5) -0.000(4)
O6' 0.075(5) 0.099(6) 0.085(5) 0.010(5) -0.006(5) -0.008(4)
C1 0.077(9) 0.068(8) 0.092(8) -0.005(7) -0.014(7) -0.005(6)
C1' 0.086(9) 0.077(8) 0.073(8) -0.005(8) 0.004(8) 0.002(6)
C2 0.074(9) 0.076(8) 0.079(8) 0.011(8) 0.002(7) -0.001(6)
C2' 0.076(9) 0.077(8) 0.084(7) -0.008(7) 0.001(7) 0.009(6)
C3 0.076(8) 0.067(7) 0.081(8) -0.004(7) -0.004(7) -0.002(6)
C3' 0.088(9) 0.061(7) 0.088(8) 0.007(7) -0.004(8) -0.001(6)
C4 0.061(8) 0.093(8) 0.061(7) -0.003(8) -0.001(6) 0.003(6)
C4' 0.078(9) 0.090(9) 0.078(7) 0.012(8) -0.005(8) -0.009(6)
C5 0.058(8) 0.090(8) 0.080(8) 0.004(8) -0.011(6) -0.021(6)
C5' 0.076(8) 0.058(7) 0.091(8) 0.016(7) -0.001(7) -0.006(5)
C6 0.061(8) 0.105(10) 0.086(8) -0.002(9) -0.007(7) -0.000(7)
C6' 0.067(8) 0.083(8) 0.078(7) -0.009(7) -0.005(7) 0.003(6)

loop_
_atom_type_symbol
_atom_type_description
_atom_type_scat_dispersion_real
_atom_type_scat_dispersion_imag
_atom_type_scat_source
C C 0.018 0.009
;
International Tables for Crystallography
(1992, Vol. C, Tables 4.2.6.8 and 6.1.1.4)
;
H H 0.000 0.000
;
International Tables for Crystallography
(1992, Vol. C, Table 6.1.1.4)
;
O O 0.049 0.032
;
International Tables for Crystallography
(1992, Vol. C, Tables 4.2.6.8 and 6.1.1.4)
;
